data_1533909
loop_
_publ_author_name
'Orosel, D.'
'Leynaud, O.'
'Balog, P.'
'Jansen, M.'

_publ_section_title
;
 Pressure-temperature phase diagram of Se O2. Characterization of new
 phases
;
_journal_name_full 'Journal of Solid State Chemistry'
_journal_page_first 1631
_journal_page_last 1638
_journal_volume 177
_journal_year 2004
_chemical_formula_sum 'O2 Se'
_chemical_name_systematic 'Se O2'
_space_group_IT_number 26
_symmetry_space_group_name_Hall 'P 2c -2'
_symmetry_space_group_name_H-M 'P m c 21'
_cell_angle_alpha 90
_cell_angle_beta 90
_cell_angle_gamma 90
_cell_formula_units_Z 8
_cell_length_a 5.071
_cell_length_b 4.4832
_cell_length_c 14.9672
_cell_volume 340.269
_citation_journal_id_ASTM JSSCBI
_cod_data_source_file Orosel_JSSCBI_2004_1688.cif
_cod_data_source_block O2Se1
_cod_original_formula_sum 'O2 Se1'
_cod_database_code 1533909

loop_
_symmetry_equiv_pos_as_xyz
x,y,z
-x,-y,z+1/2
-x,y,z
x,-y,z+1/2

loop_
_atom_site_label
_atom_site_type_symbol
_atom_site_fract_x
_atom_site_fract_y
_atom_site_fract_z
_atom_site_occupancy
_atom_site_U_iso_or_equiv
O3 O-2 0.5 0.617 0.486 1 0.0
Se1 Se+4 0.5 0.027 0 1 0.0
Se2 Se+4 0.5 0.511 0.2492 1 0.0
O5 O-2 0.254 0.624 0.176 1 0.0
Se3 Se+4 0 0.107 0.6894 1 0.0
O1 O-2 0 0.476 0.337 1 0.0
Se4 Se+4 0 0.344 0.4369 1 0.0
O2 O-2 0 0.027 0.09 1 0.0
O6 O-2 0.248 0.061 0.419 1 0.0
O4 O-2 0.5 0.166 0.225 1 0.0
